data_7130214
loop_
_publ_author_name
'Serrato, Melinda'
'Mohand, Melaimi'
'Bertrand, Guy'

_publ_section_title
;
 Cyclic (amino)(barrelene)carbenes: An original family of CAACs through a
 Novel Synthetic Pathway
;
_journal_name_full 'Chemical Communications'
_journal_paper_doi 10.1039/D2CC02565E
_journal_year 2022
_chemical_formula_moiety 'C23 H23 Cl Cu N, C H Cl3'
_chemical_formula_sum 'C24 H24 Cl4 Cu N'
_chemical_formula_weight 531.78
_space_group_crystal_system orthorhombic
_space_group_IT_number 19
_space_group_name_Hall 'P 2ac 2ab'
_space_group_name_H-M_alt 'P 21 21 21'
_atom_sites_solution_hydrogens geom
_audit_creation_date 2022-05-04
_audit_creation_method
;
Olex2 1.5
(compiled 2022.04.07 svn.rca3783a0 for OlexSys, GUI svn.r6498)
;
_audit_update_record
;
2022-05-05 deposited with the CCDC.	2022-06-09 downloaded from the CCDC.
;
_cell_angle_alpha 90
_cell_angle_beta 90
_cell_angle_gamma 90
_cell_formula_units_Z 4
_cell_length_a 10.6000(11)
_cell_length_b 13.4559(14)
_cell_length_c 17.580(2)
_cell_measurement_reflns_used 9880
_cell_measurement_temperature 100
_cell_measurement_theta_max 25.385
_cell_measurement_theta_min 2.317
_cell_volume 2507.5(5)
_computing_cell_refinement 'SAINT v8.37A (Bruker, 2015)'
_computing_data_collection 'APEX2 v2014.11-0 (Bruker, 2014)'
_computing_data_reduction 'SAINT v8.37A (Bruker, 2015)'
_computing_molecular_graphics 'Olex2 1.5 (Dolomanov et al., 2009)'
_computing_publication_material 'Olex2 1.5 (Dolomanov et al., 2009)'
_computing_structure_refinement 'XL  (Sheldrick, 2008)'
_computing_structure_solution 'SHELXT (Sheldrick, 2015)'
_diffrn_ambient_temperature 100.0
_diffrn_detector 'Bruker APEX-II CCD'
_diffrn_detector_area_resol_mean 7.9
_diffrn_detector_type 'CCD Area Detector'
_diffrn_measured_fraction_theta_full 1.000
_diffrn_measured_fraction_theta_max 0.998
_diffrn_measurement_device 'Kappa Four-Circle Diffractometer'
_diffrn_measurement_device_type 'Bruker APEX-II CCD'
_diffrn_measurement_method '\f and \w scans'
_diffrn_radiation_monochromator graphite
_diffrn_radiation_probe x-ray
_diffrn_radiation_type MoK\a
_diffrn_radiation_wavelength 0.71073
_diffrn_radiation_xray_symbol K-L~3~
_diffrn_reflns_av_R_equivalents 0.0348
_diffrn_reflns_av_unetI/netI 0.0283
_diffrn_reflns_Laue_measured_fraction_full 1.000
_diffrn_reflns_Laue_measured_fraction_max 0.998
_diffrn_reflns_limit_h_max 12
_diffrn_reflns_limit_h_min -12
_diffrn_reflns_limit_k_max 16
_diffrn_reflns_limit_k_min -16
_diffrn_reflns_limit_l_max 20
_diffrn_reflns_limit_l_min -21
_diffrn_reflns_number 23506
_diffrn_reflns_point_group_measured_fraction_full 1.000
_diffrn_reflns_point_group_measured_fraction_max 0.997
_diffrn_reflns_theta_full 25.242
_diffrn_reflns_theta_max 25.384
_diffrn_reflns_theta_min 1.906
_diffrn_source 'sealed tube'
_diffrn_source_current 24.0
_diffrn_source_power 1.2
_diffrn_source_type fine-focus
_diffrn_source_voltage 50.0
_diffrn_standards_number 0
_exptl_absorpt_coefficient_mu 1.308
_exptl_absorpt_correction_T_max 0.2524
_exptl_absorpt_correction_T_min 0.2242
_exptl_absorpt_correction_type multi-scan
_exptl_absorpt_process_details
'SADABS-2016/2 (Bruker,2016/2) was used for absorption correction. wR2(int) was 0.0646 before and 0.0582 after correction. The Ratio of minimum to maximum transmission is 0.8883. The \l/2 correction factor is Not present.'
_exptl_crystal_colour colourless
_exptl_crystal_colour_primary colourless
_exptl_crystal_density_diffrn 1.409
_exptl_crystal_description Block
_exptl_crystal_F_000 1088
_exptl_crystal_size_max 0.3
_exptl_crystal_size_mid 0.29
_exptl_crystal_size_min 0.2
_refine_diff_density_max 0.782
_refine_diff_density_min -0.655
_refine_diff_density_rms 0.071
_refine_ls_abs_structure_details
;
 Refined as an inversion twin.
;
_refine_ls_abs_structure_Flack 0.014(16)
_refine_ls_extinction_method none
_refine_ls_goodness_of_fit_ref 1.077
_refine_ls_hydrogen_treatment constr
_refine_ls_matrix_type full
_refine_ls_number_parameters 276
_refine_ls_number_reflns 4604
_refine_ls_number_restraints 0
_refine_ls_restrained_S_all 1.077
_refine_ls_R_factor_all 0.0305
_refine_ls_R_factor_gt 0.0295
_refine_ls_shift/su_max 0.001
_refine_ls_shift/su_mean 0.000
_refine_ls_structure_factor_coef Fsqd
_refine_ls_weighting_details 'w=1/[\s^2^(Fo^2^)+(0.0464P)^2^+1.7381P] where P=(Fo^2^+2Fc^2^)/3'
_refine_ls_weighting_scheme calc
_refine_ls_wR_factor_gt 0.0829
_refine_ls_wR_factor_ref 0.0836
_reflns_Friedel_coverage 0.761
_reflns_Friedel_fraction_full 1.000
_reflns_Friedel_fraction_max 0.996
_reflns_number_gt 4475
_reflns_number_total 4604
_reflns_threshold_expression 'I > 2\s(I)'
_cod_data_source_file d2cc02565e2.cif
_cod_data_source_block p212121_a
_cod_depositor_comments
;
The following automatic conversions were performed:

data item '_diffrn_radiation_probe' value 'X-ray' was changed to
'x-ray' in accordance with the
/home/data/users/saulius/crontab/automatic-downloads/rss-feeds/RSC/lib/dictionaries/cif_core.dic
dictionary named 'cif_core.dic' version 2.4.2 last updated on
2011-04-26.

Automatic conversion script
Id: cif_fix_values 7556 2019-12-06 15:28:31Z antanas 
;
_cod_database_code 7130214
_shelx_shelxl_version_number 2018/3
_shelx_space_group_comment
;
The symmetry employed for this shelxl refinement is uniquely defined
by the following loop, which should always be used as a source of
symmetry information in preference to the above space-group names.
They are only intended as comments.
;
_shelx_estimated_absorpt_t_max 0.780
_shelx_estimated_absorpt_t_min 0.695
_olex2_refinement_description
;
1. Twinned data refinement
 Scales: 0.986(16)
 0.014(16)
2. Fixed Uiso
 At 1.2 times of:
  All C(H) groups
 At 1.5 times of:
  All C(H,H,H) groups
3.a Ternary CH refined with riding coordinates:
 C11(H11), C21(H21), C24(H24)
3.b Aromatic/amide H refined with riding coordinates:
 C15(H15), C16(H16), C18(H18), C14(H14), C9(H9), C6(H6), C13(H13), C8(H8),
 C7(H7)
3.c Idealised Me refined as rotating group:
 C20(H20A,H20B,H20C), C19(H19A,H19B,H19C), C23(H23A,H23B,H23C), C22(H22A,H22B,
 H22C)
;
_olex2_submission_special_instructions 'No special instructions were received'

loop_
_space_group_symop_operation_xyz
'x, y, z'
'-x+1/2, -y, z+1/2'
'-x, y+1/2, -z+1/2'
'x+1/2, -y+1/2, -z'

loop_
_atom_site_label
_atom_site_type_symbol
_atom_site_fract_x
_atom_site_fract_y
_atom_site_fract_z
_atom_site_U_iso_or_equiv
_atom_site_adp_type
_atom_site_occupancy
_atom_site_site_symmetry_order
_atom_site_calc_flag
_atom_site_refinement_flags_posn
_atom_site_refinement_flags_adp
_atom_site_refinement_flags_occupancy
_atom_site_disorder_assembly
_atom_site_disorder_group
Cu1 Cu 0.77529(4) 0.36061(3) 0.29419(3) 0.01636(13) Uani 1 1 d . . . . .
Cl1 Cl 0.97068(8) 0.37727(7) 0.27606(5) 0.0215(2) Uani 1 1 d . . . . .
Cl2 Cl 0.95235(16) 0.61231(10) 0.33352(8) 0.0536(4) Uani 1 1 d . . . . .
Cl3 Cl 0.83066(19) 0.74584(17) 0.43797(9) 0.0757(6) Uani 1 1 d . . . . .
Cl4 Cl 1.10211(17) 0.73924(12) 0.43000(12) 0.0739(6) Uani 1 1 d . . . . .
N1 N 0.5036(3) 0.3640(2) 0.27813(17) 0.0143(6) Uani 1 1 d . . . . .
C5 C 0.5879(3) 0.3614(3) 0.4653(2) 0.0143(7) Uani 1 1 d . . . . .
C3 C 0.4155(3) 0.2966(3) 0.3873(2) 0.0143(7) Uani 1 1 d . . . . .
C15 C 0.7279(4) 0.0455(3) 0.4057(2) 0.0236(8) Uani 1 1 d . . . . .
H15 H 0.792560 0.007362 0.382282 0.028 Uiso 1 1 calc R U . . .
C4 C 0.5592(3) 0.3003(3) 0.3934(2) 0.0133(7) Uani 1 1 d . . . . .
C2 C 0.3751(3) 0.3439(3) 0.3137(2) 0.0150(7) Uani 1 1 d . . . . .
C16 C 0.6971(3) 0.1397(3) 0.3767(2) 0.0174(7) Uani 1 1 d . . . . .
H16 H 0.739209 0.165259 0.333139 0.021 Uiso 1 1 calc R U . . .
C17 C 0.6042(3) 0.1948(3) 0.4127(2) 0.0143(7) Uani 1 1 d . . . . .
C10 C 0.5253(3) 0.3223(3) 0.5289(2) 0.0168(8) Uani 1 1 d . . . . .
C18 C 0.3551(3) 0.2600(3) 0.4466(2) 0.0167(8) Uani 1 1 d . . . . .
H18 H 0.266040 0.253149 0.449485 0.020 Uiso 1 1 calc R U . . .
C20 C 0.2984(3) 0.2734(3) 0.2634(2) 0.0198(8) Uani 1 1 d . . . . .
H20A H 0.277341 0.306711 0.215515 0.030 Uiso 1 1 calc R U . . .
H20B H 0.220555 0.254599 0.289835 0.030 Uiso 1 1 calc R U . . .
H20C H 0.348204 0.213612 0.252707 0.030 Uiso 1 1 calc R U . . .
C14 C 0.6644(4) 0.0080(3) 0.4681(3) 0.0255(9) Uani 1 1 d . . . . .
H14 H 0.685375 -0.056128 0.486912 0.031 Uiso 1 1 calc R U . . .
C11 C 0.4465(3) 0.2294(3) 0.5109(2) 0.0176(8) Uani 1 1 d . . . . .
H11 H 0.402062 0.202101 0.556497 0.021 Uiso 1 1 calc R U . . .
C9 C 0.5398(4) 0.3659(3) 0.5995(2) 0.0223(8) Uani 1 1 d . . . . .
H9 H 0.499160 0.338644 0.642889 0.027 Uiso 1 1 calc R U . . .
C6 C 0.6628(4) 0.4446(3) 0.4718(2) 0.0206(8) Uani 1 1 d . . . . .
H6 H 0.704717 0.471230 0.428609 0.025 Uiso 1 1 calc R U . . .
C13 C 0.5696(4) 0.0633(3) 0.5039(2) 0.0226(9) Uani 1 1 d . . . . .
H13 H 0.525800 0.036820 0.546535 0.027 Uiso 1 1 calc R U . . .
C19 C 0.3070(4) 0.4430(3) 0.3262(2) 0.0211(8) Uani 1 1 d . . . . .
H19A H 0.359751 0.486672 0.357414 0.032 Uiso 1 1 calc R U . . .
H19B H 0.226633 0.430982 0.352181 0.032 Uiso 1 1 calc R U . . .
H19C H 0.290970 0.474618 0.276906 0.032 Uiso 1 1 calc R U . . .
C12 C 0.5405(3) 0.1567(3) 0.4766(2) 0.0176(8) Uani 1 1 d . . . . .
C8 C 0.6149(4) 0.4507(3) 0.6062(3) 0.0264(9) Uani 1 1 d . . . . .
H8 H 0.624100 0.482202 0.654239 0.032 Uiso 1 1 calc R U . . .
C21 C 0.5085(3) 0.4088(3) 0.2007(2) 0.0202(8) Uani 1 1 d . . . . .
H21 H 0.419444 0.418862 0.183610 0.024 Uiso 1 1 calc R U . . .
C23 C 0.5704(4) 0.3376(3) 0.1443(2) 0.0287(10) Uani 1 1 d . . . . .
H23A H 0.659957 0.330217 0.156936 0.043 Uiso 1 1 calc R U . . .
H23B H 0.562064 0.364204 0.092702 0.043 Uiso 1 1 calc R U . . .
H23C H 0.528852 0.272624 0.147220 0.043 Uiso 1 1 calc R U . . .
C1 C 0.6030(3) 0.3432(3) 0.3183(2) 0.0145(7) Uani 1 1 d . . . . .
C7 C 0.6758(4) 0.4890(3) 0.5434(3) 0.0273(9) Uani 1 1 d . . . . .
H7 H 0.727419 0.546300 0.548843 0.033 Uiso 1 1 calc R U . . .
C22 C 0.5709(4) 0.5105(3) 0.2030(3) 0.0268(9) Uani 1 1 d . . . . .
H22A H 0.524779 0.553622 0.238319 0.040 Uiso 1 1 calc R U . . .
H22B H 0.569700 0.539924 0.152045 0.040 Uiso 1 1 calc R U . . .
H22C H 0.658373 0.503506 0.220244 0.040 Uiso 1 1 calc R U . . .
C24 C 0.9627(5) 0.7282(4) 0.3777(3) 0.0371(11) Uani 1 1 d . . . . .
H24 H 0.961824 0.780905 0.337565 0.045 Uiso 1 1 calc R U . . .

loop_
_atom_site_aniso_label
_atom_site_aniso_U_11
_atom_site_aniso_U_22
_atom_site_aniso_U_33
_atom_site_aniso_U_23
_atom_site_aniso_U_13
_atom_site_aniso_U_12
Cu1 0.0102(2) 0.0220(2) 0.0169(2) 0.00390(18) 0.00021(17) -0.00067(17)
Cl1 0.0117(4) 0.0304(5) 0.0225(5) 0.0007(4) 0.0008(3) -0.0016(4)
Cl2 0.0804(10) 0.0358(7) 0.0446(8) 0.0049(5) -0.0135(7) 0.0028(7)
Cl3 0.0803(12) 0.1097(15) 0.0370(8) 0.0196(9) 0.0147(8) 0.0374(11)
Cl4 0.0679(11) 0.0531(9) 0.1007(14) 0.0285(9) -0.0441(10) -0.0231(8)
N1 0.0102(13) 0.0179(14) 0.0147(16) 0.0033(13) 0.0011(11) -0.0001(12)
C5 0.0091(15) 0.0172(16) 0.0167(18) -0.0002(15) -0.0057(13) 0.0034(14)
C3 0.0114(16) 0.0179(18) 0.0136(19) 0.0006(14) -0.0029(14) -0.0022(14)
C15 0.0230(19) 0.0187(18) 0.029(2) -0.0055(15) -0.0101(18) 0.0019(17)
C4 0.0104(16) 0.0173(17) 0.0123(18) 0.0015(14) 0.0001(14) -0.0007(14)
C2 0.0104(16) 0.0216(18) 0.0129(18) 0.0024(14) 0.0007(14) -0.0013(14)
C16 0.0149(17) 0.0200(17) 0.0173(18) -0.0014(15) -0.0044(14) -0.0034(15)
C17 0.0140(17) 0.0151(17) 0.0137(19) -0.0003(14) -0.0070(14) -0.0025(14)
C10 0.0112(16) 0.0215(18) 0.0177(19) -0.0008(15) -0.0060(15) 0.0019(14)
C18 0.0114(17) 0.0246(19) 0.0141(19) -0.0002(15) -0.0026(15) -0.0041(15)
C20 0.0136(18) 0.0281(19) 0.0176(19) 0.0003(16) -0.0045(15) -0.0031(15)
C14 0.031(2) 0.0155(18) 0.030(2) 0.0038(17) -0.0123(19) -0.0037(16)
C11 0.0164(18) 0.0242(19) 0.0124(19) 0.0036(15) -0.0006(15) -0.0065(15)
C9 0.0169(17) 0.034(2) 0.0164(19) -0.0016(17) -0.0037(15) 0.0057(18)
C6 0.0168(18) 0.021(2) 0.024(2) 0.0008(16) -0.0055(16) 0.0002(15)
C13 0.027(2) 0.0217(19) 0.019(2) 0.0052(16) -0.0100(18) -0.0100(16)
C19 0.0167(19) 0.024(2) 0.023(2) 0.0002(16) -0.0006(16) 0.0032(15)
C12 0.0150(17) 0.0215(19) 0.0164(19) 0.0001(15) -0.0067(14) -0.0066(15)
C8 0.022(2) 0.032(2) 0.025(2) -0.0142(18) -0.0076(18) 0.0062(18)
C21 0.0165(17) 0.031(2) 0.0129(19) 0.0073(17) -0.0002(16) 0.0031(15)
C23 0.031(2) 0.040(3) 0.015(2) 0.0031(17) 0.0023(17) 0.0036(19)
C1 0.0144(17) 0.0140(16) 0.0149(19) 0.0026(14) 0.0000(14) -0.0018(13)
C7 0.025(2) 0.023(2) 0.033(3) -0.0101(18) -0.0064(19) -0.0009(17)
C22 0.0202(19) 0.031(2) 0.030(2) 0.0153(19) 0.0015(19) -0.0008(16)
C24 0.045(3) 0.033(2) 0.033(3) 0.012(2) -0.005(2) 0.006(2)

loop_
_atom_type_symbol
_atom_type_description
_atom_type_scat_dispersion_real
_atom_type_scat_dispersion_imag
_atom_type_scat_source
C C 0.0033 0.0016 'International Tables Vol C Tables 4.2.6.8 and 6.1.1.4'
H H 0.0000 0.0000 'International Tables Vol C Tables 4.2.6.8 and 6.1.1.4'
Cl Cl 0.1484 0.1585 'International Tables Vol C Tables 4.2.6.8 and 6.1.1.4'
Cu Cu 0.3201 1.2651 'International Tables Vol C Tables 4.2.6.8 and 6.1.1.4'
N N 0.0061 0.0033 'International Tables Vol C Tables 4.2.6.8 and 6.1.1.4'

loop_
_geom_angle_atom_site_label_1
_geom_angle_atom_site_label_2
_geom_angle_atom_site_label_3
_geom_angle
_geom_angle_site_symmetry_1
_geom_angle_site_symmetry_3
_geom_angle_publ_flag
C1 Cu1 Cl1 175.61(12) . . ?
C21 N1 C2 118.6(3) . . ?
C1 N1 C2 117.7(3) . . ?
C1 N1 C21 123.7(3) . . ?
C10 C5 C4 111.2(3) . . ?
C6 C5 C4 128.0(3) . . ?
C6 C5 C10 120.8(4) . . ?
C2 C3 C4 109.2(3) . . ?
C18 C3 C4 116.2(3) . . ?
C18 C3 C2 134.5(3) . . ?
C16 C15 H15 119.8 . . ?
C14 C15 H15 119.8 . . ?
C14 C15 C16 120.3(4) . . ?
C3 C4 C5 105.7(3) . . ?
C3 C4 C17 107.2(3) . . ?
C17 C4 C5 104.5(3) . . ?
C1 C4 C5 116.9(3) . . ?
C1 C4 C3 105.0(3) . . ?
C1 C4 C17 116.7(3) . . ?
N1 C2 C20 110.4(3) . . ?
N1 C2 C19 109.0(3) . . ?
C3 C2 N1 100.0(3) . . ?
C3 C2 C20 112.7(3) . . ?
C3 C2 C19 112.2(3) . . ?
C20 C2 C19 111.8(3) . . ?
C15 C16 H16 120.6 . . ?
C17 C16 C15 118.8(4) . . ?
C17 C16 H16 120.6 . . ?
C16 C17 C4 127.9(3) . . ?
C16 C17 C12 120.8(3) . . ?
C12 C17 C4 111.3(3) . . ?
C5 C10 C11 113.5(3) . . ?
C9 C10 C5 120.3(4) . . ?
C9 C10 C11 126.3(4) . . ?
C3 C18 H18 124.0 . . ?
C3 C18 C11 111.9(3) . . ?
C11 C18 H18 124.0 . . ?
C2 C20 H20A 109.5 . . ?
C2 C20 H20B 109.5 . . ?
C2 C20 H20C 109.5 . . ?
H20A C20 H20B 109.5 . . ?
H20A C20 H20C 109.5 . . ?
H20B C20 H20C 109.5 . . ?
C15 C14 H14 119.6 . . ?
C15 C14 C13 120.8(4) . . ?
C13 C14 H14 119.6 . . ?
C10 C11 C18 106.0(3) . . ?
C10 C11 H11 112.9 . . ?
C18 C11 H11 112.9 . . ?
C12 C11 C10 104.4(3) . . ?
C12 C11 C18 107.0(3) . . ?
C12 C11 H11 112.9 . . ?
C10 C9 H9 120.4 . . ?
C10 C9 C8 119.1(4) . . ?
C8 C9 H9 120.4 . . ?
C5 C6 H6 120.7 . . ?
C5 C6 C7 118.5(4) . . ?
C7 C6 H6 120.7 . . ?
C14 C13 H13 120.4 . . ?
C12 C13 C14 119.2(4) . . ?
C12 C13 H13 120.4 . . ?
C2 C19 H19A 109.5 . . ?
C2 C19 H19B 109.5 . . ?
C2 C19 H19C 109.5 . . ?
H19A C19 H19B 109.5 . . ?
H19A C19 H19C 109.5 . . ?
H19B C19 H19C 109.5 . . ?
C17 C12 C11 113.4(3) . . ?
C13 C12 C17 120.1(4) . . ?
C13 C12 C11 126.5(4) . . ?
C9 C8 H8 119.8 . . ?
C7 C8 C9 120.3(4) . . ?
C7 C8 H8 119.8 . . ?
N1 C21 H21 107.2 . . ?
N1 C21 C23 110.8(3) . . ?
N1 C21 C22 110.8(3) . . ?
C23 C21 H21 107.2 . . ?
C22 C21 H21 107.2 . . ?
C22 C21 C23 113.3(3) . . ?
C21 C23 H23A 109.5 . . ?
C21 C23 H23B 109.5 . . ?
C21 C23 H23C 109.5 . . ?
H23A C23 H23B 109.5 . . ?
H23A C23 H23C 109.5 . . ?
H23B C23 H23C 109.5 . . ?
N1 C1 Cu1 129.5(3) . . ?
N1 C1 C4 107.8(3) . . ?
C4 C1 Cu1 122.7(3) . . ?
C6 C7 H7 119.5 . . ?
C8 C7 C6 120.9(4) . . ?
C8 C7 H7 119.5 . . ?
C21 C22 H22A 109.5 . . ?
C21 C22 H22B 109.5 . . ?
C21 C22 H22C 109.5 . . ?
H22A C22 H22B 109.5 . . ?
H22A C22 H22C 109.5 . . ?
H22B C22 H22C 109.5 . . ?
Cl2 C24 Cl3 109.6(3) . . ?
Cl2 C24 Cl4 111.3(3) . . ?
Cl2 C24 H24 108.6 . . ?
Cl3 C24 H24 108.6 . . ?
Cl4 C24 Cl3 110.0(3) . . ?
Cl4 C24 H24 108.6 . . ?

loop_
_geom_bond_atom_site_label_1
_geom_bond_atom_site_label_2
_geom_bond_distance
_geom_bond_site_symmetry_2
_geom_bond_publ_flag
Cu1 Cl1 2.1075(10) . ?
Cu1 C1 1.889(4) . ?
Cl2 C24 1.746(5) . ?
Cl3 C24 1.772(6) . ?
Cl4 C24 1.747(5) . ?
N1 C2 1.522(4) . ?
N1 C21 1.490(5) . ?
N1 C1 1.299(5) . ?
C5 C4 1.539(5) . ?
C5 C10 1.401(5) . ?
C5 C6 1.377(5) . ?
C3 C4 1.528(5) . ?
C3 C2 1.504(5) . ?
C3 C18 1.319(5) . ?
C15 H15 0.9500 . ?
C15 C16 1.406(6) . ?
C15 C14 1.383(6) . ?
C4 C17 1.536(5) . ?
C4 C1 1.514(5) . ?
C2 C20 1.531(5) . ?
C2 C19 1.532(5) . ?
C16 H16 0.9500 . ?
C16 C17 1.385(5) . ?
C17 C12 1.408(5) . ?
C10 C11 1.536(5) . ?
C10 C9 1.382(5) . ?
C18 H18 0.9500 . ?
C18 C11 1.543(5) . ?
C20 H20A 0.9800 . ?
C20 H20B 0.9800 . ?
C20 H20C 0.9800 . ?
C14 H14 0.9500 . ?
C14 C13 1.400(6) . ?
C11 H11 1.0000 . ?
C11 C12 1.521(5) . ?
C9 H9 0.9500 . ?
C9 C8 1.397(6) . ?
C6 H6 0.9500 . ?
C6 C7 1.401(6) . ?
C13 H13 0.9500 . ?
C13 C12 1.381(6) . ?
C19 H19A 0.9800 . ?
C19 H19B 0.9800 . ?
C19 H19C 0.9800 . ?
C8 H8 0.9500 . ?
C8 C7 1.378(7) . ?
C21 H21 1.0000 . ?
C21 C23 1.526(6) . ?
C21 C22 1.521(5) . ?
C23 H23A 0.9800 . ?
C23 H23B 0.9800 . ?
C23 H23C 0.9800 . ?
C7 H7 0.9500 . ?
C22 H22A 0.9800 . ?
C22 H22B 0.9800 . ?
C22 H22C 0.9800 . ?
C24 H24 1.0000 . ?

loop_
_geom_torsion_atom_site_label_1
_geom_torsion_atom_site_label_2
_geom_torsion_atom_site_label_3
_geom_torsion_atom_site_label_4
_geom_torsion
_geom_torsion_site_symmetry_1
_geom_torsion_site_symmetry_2
_geom_torsion_site_symmetry_3
_geom_torsion_site_symmetry_4
_geom_torsion_publ_flag
C5 C4 C17 C16 -118.7(4) . . . . ?
C5 C4 C17 C12 59.4(3) . . . . ?
C5 C4 C1 Cu1 65.0(4) . . . . ?
C5 C4 C1 N1 -114.6(3) . . . . ?
C5 C10 C11 C18 -55.8(4) . . . . ?
C5 C10 C11 C12 57.1(4) . . . . ?
C5 C10 C9 C8 1.6(6) . . . . ?
C5 C6 C7 C8 -0.2(6) . . . . ?
C3 C4 C17 C16 129.4(4) . . . . ?
C3 C4 C17 C12 -52.5(4) . . . . ?
C3 C4 C1 Cu1 -178.2(2) . . . . ?
C3 C4 C1 N1 2.2(4) . . . . ?
C3 C18 C11 C10 55.3(4) . . . . ?
C3 C18 C11 C12 -55.7(4) . . . . ?
C15 C16 C17 C4 177.2(3) . . . . ?
C15 C16 C17 C12 -0.8(5) . . . . ?
C15 C14 C13 C12 -0.6(6) . . . . ?
C4 C5 C10 C11 0.6(4) . . . . ?
C4 C5 C10 C9 179.3(3) . . . . ?
C4 C5 C6 C7 179.9(3) . . . . ?
C4 C3 C2 N1 4.9(4) . . . . ?
C4 C3 C2 C20 122.1(3) . . . . ?
C4 C3 C2 C19 -110.6(3) . . . . ?
C4 C3 C18 C11 0.7(5) . . . . ?
C4 C17 C12 C11 -1.1(4) . . . . ?
C4 C17 C12 C13 -178.7(3) . . . . ?
C2 N1 C21 C23 -116.8(4) . . . . ?
C2 N1 C21 C22 116.6(3) . . . . ?
C2 N1 C1 Cu1 -178.4(3) . . . . ?
C2 N1 C1 C4 1.1(4) . . . . ?
C2 C3 C4 C5 119.6(3) . . . . ?
C2 C3 C4 C17 -129.3(3) . . . . ?
C2 C3 C4 C1 -4.6(4) . . . . ?
C2 C3 C18 C11 -174.4(4) . . . . ?
C16 C15 C14 C13 -0.7(6) . . . . ?
C16 C17 C12 C11 177.2(3) . . . . ?
C16 C17 C12 C13 -0.5(5) . . . . ?
C17 C4 C1 Cu1 -59.8(4) . . . . ?
C17 C4 C1 N1 120.7(3) . . . . ?
C10 C5 C4 C3 54.1(4) . . . . ?
C10 C5 C4 C17 -58.9(4) . . . . ?
C10 C5 C4 C1 170.4(3) . . . . ?
C10 C5 C6 C7 0.4(5) . . . . ?
C10 C11 C12 C17 -56.5(4) . . . . ?
C10 C11 C12 C13 120.9(4) . . . . ?
C10 C9 C8 C7 -1.3(6) . . . . ?
C18 C3 C4 C5 -56.7(4) . . . . ?
C18 C3 C4 C17 54.3(4) . . . . ?
C18 C3 C4 C1 179.0(3) . . . . ?
C18 C3 C2 N1 -179.7(4) . . . . ?
C18 C3 C2 C20 -62.5(5) . . . . ?
C18 C3 C2 C19 64.8(5) . . . . ?
C18 C11 C12 C17 55.6(4) . . . . ?
C18 C11 C12 C13 -127.0(4) . . . . ?
C14 C15 C16 C17 1.3(5) . . . . ?
C14 C13 C12 C17 1.1(5) . . . . ?
C14 C13 C12 C11 -176.2(4) . . . . ?
C11 C10 C9 C8 -179.8(4) . . . . ?
C9 C10 C11 C18 125.5(4) . . . . ?
C9 C10 C11 C12 -121.6(4) . . . . ?
C9 C8 C7 C6 0.7(6) . . . . ?
C6 C5 C4 C3 -125.5(4) . . . . ?
C6 C5 C4 C17 121.6(4) . . . . ?
C6 C5 C4 C1 -9.1(5) . . . . ?
C6 C5 C10 C11 -179.9(3) . . . . ?
C6 C5 C10 C9 -1.1(5) . . . . ?
C21 N1 C2 C3 177.9(3) . . . . ?
C21 N1 C2 C20 58.9(4) . . . . ?
C21 N1 C2 C19 -64.2(4) . . . . ?
C21 N1 C1 Cu1 -0.3(5) . . . . ?
C21 N1 C1 C4 179.3(3) . . . . ?
C1 N1 C2 C3 -3.9(4) . . . . ?
C1 N1 C2 C20 -122.8(4) . . . . ?
C1 N1 C2 C19 114.0(4) . . . . ?
C1 N1 C21 C23 65.1(5) . . . . ?
C1 N1 C21 C22 -61.6(5) . . . . ?
C1 C4 C17 C16 12.1(5) . . . . ?
C1 C4 C17 C12 -169.8(3) . . . . ?

loop_
_twin_individual_id
_twin_individual_mass_fraction_refined
1 0.986(16)
2 0.014(16)
